data_1526729
loop_
_publ_author_name
'Kornev, A.N.'
'Dem'yanets, L.N.'
'Ilyukhin, V.V.'
'Maksimov, B.A.'
'Belov, N.V.'

_publ_section_title
;
 Hydrothermal synthesis in the K Cl - Cd O - Ge O2 - H2 O System and the
 crystal structure of Cd2 (Ge2 O6)
;
_journal_name_full Kristallografiya
_journal_page_first 289
_journal_page_last 291
_journal_volume 17
_journal_year 1972
_chemical_formula_sum 'Cd Ge O3'
_space_group_IT_number 15
_symmetry_space_group_name_Hall '-B 2b'
_symmetry_space_group_name_H-M 'B 1 1 2/b'
_cell_angle_alpha 90
_cell_angle_beta 90
_cell_angle_gamma 104
_cell_formula_units_Z 8
_cell_length_a 10.6
_cell_length_b 5.36
_cell_length_c 9.73
_cell_volume 536.399
_citation_journal_id_ASTM KRISAJ
_cod_data_source_file Kornev_KRISAJ_1972_1607.cif
_cod_data_source_block Cd1Ge1O3
_cod_original_cell_volume 536.3986
_cod_original_sg_symbol_Hall '-C 2yc (-x,z,y)'
_cod_original_formula_sum 'Cd1 Ge1 O3'
_cod_database_code 1526729

loop_
_symmetry_equiv_pos_as_xyz
x,y,z
-x,-y+1/2,z
-x,-y,-z
x,y-1/2,-z
x+1/2,y,z+1/2
-x+1/2,-y+1/2,z+1/2
-x+1/2,-y,-z+1/2
x+1/2,y-1/2,-z+1/2

loop_
_atom_site_label
_atom_site_type_symbol
_atom_site_fract_x
_atom_site_fract_y
_atom_site_fract_z
_atom_site_occupancy
_atom_site_U_iso_or_equiv
Ge1 Ge+4 0.204 0.275 0.411 1 0.0
Cd2 Cd+2 0 0.25 0.711 1 0.0
O2 O-2 0.122 0.13 0.264 1 0.0
Cd1 Cd+2 0 0.25 0.095 1 0.0
O3 O-2 0.381 0.342 0.407 1 0.0
O1 O-2 0.352 0.433 0.05 1 0.0
